data_4345277
loop_
_publ_author_name
'Peters, Garvin M.'
'Winegrad, Jacob B.'
'Gau, Michael R.'
'Imler, Gregory H.'
'Xu, Beibei'
'Ren, Shenqiang'
'Wayland, Bradford B.'
'Zdilla, Michael J.'

_publ_section_title
;
 Synthesis and Structure of
 2,5-Bis[N-(2,6-mesityl)iminomethyl]pyrrolylcobalt(II): Evidence for
 One-Electron-Oxidized, Redox Noninnocent Ligand Behavior.
;
_journal_issue 6
_journal_name_full 'Inorganic chemistry'
_journal_page_first 3377
_journal_page_last 3385
_journal_paper_doi 10.1021/acs.inorgchem.6b02898
_journal_volume 56
_journal_year 2017
_chemical_formula_moiety 'C24 H26 Cl2 Co N3'
_chemical_formula_sum 'C24 H26 Cl2 Co N3'
_chemical_formula_weight 486.31
_chemical_name_systematic
;
dichloro(1E,1'E)-1,1'-(1H-pyrrolyl-2,5-diyl)bis(N-phenylmethanimine)cobalt(II)
dichloromethane solvate
;
_space_group_crystal_system monoclinic
_space_group_IT_number 14
_space_group_name_Hall '-P 2ybc'
_space_group_name_H-M_alt 'P 1 21/c 1'
_symmetry_space_group_name_Hall '-P 2ybc'
_symmetry_space_group_name_H-M 'P 1 21/c 1'
_atom_sites_solution_hydrogens geom
_audit_creation_date 2016-11-18
_audit_creation_method
;
Olex2 1.2
(compiled 2016.11.07 svn.r3352 for OlexSys, GUI svn.r5261)
;
_cell_angle_alpha 90
_cell_angle_beta 108.344(3)
_cell_angle_gamma 90
_cell_formula_units_Z 4
_cell_length_a 16.453(2)
_cell_length_b 11.3132(17)
_cell_length_c 15.240(2)
_cell_measurement_reflns_used 9227
_cell_measurement_temperature 100(2)
_cell_measurement_theta_max 27.99
_cell_measurement_theta_min 2.29
_cell_volume 2692.6(6)
_computing_cell_refinement 'SAINT V8.32B (Bruker, 2016)'
_computing_data_reduction 'SAINT V8.32B (Bruker, 2016)'
_computing_molecular_graphics 'Olex2 (Dolomanov et al., 2009)'
_computing_publication_material 'Olex2 (Dolomanov et al., 2009)'
_computing_structure_refinement 'XL (Sheldrick, 2008)'
_diffrn_ambient_temperature 100.02
_diffrn_measured_fraction_theta_full 0.997
_diffrn_measured_fraction_theta_max 0.993
_diffrn_measurement_device_type 'Bruker APEX-II CCD'
_diffrn_measurement_method '\f and \w scans'
_diffrn_radiation_type MoK\a
_diffrn_radiation_wavelength 0.71073
_diffrn_reflns_av_R_equivalents 0.0321
_diffrn_reflns_av_unetI/netI 0.0381
_diffrn_reflns_Laue_measured_fraction_full 0.997
_diffrn_reflns_Laue_measured_fraction_max 0.993
_diffrn_reflns_limit_h_max 19
_diffrn_reflns_limit_h_min -21
_diffrn_reflns_limit_k_max 14
_diffrn_reflns_limit_k_min -14
_diffrn_reflns_limit_l_max 20
_diffrn_reflns_limit_l_min -19
_diffrn_reflns_number 18378
_diffrn_reflns_point_group_measured_fraction_full 0.997
_diffrn_reflns_point_group_measured_fraction_max 0.993
_diffrn_reflns_theta_full 25.242
_diffrn_reflns_theta_max 28.017
_diffrn_reflns_theta_min 2.223
_diffrn_standards_number 0
_exptl_absorpt_coefficient_mu 0.849
_exptl_absorpt_correction_T_max 0.7456
_exptl_absorpt_correction_T_min 0.5800
_exptl_absorpt_correction_type multi-scan
_exptl_absorpt_process_details
;
SADABS-2012/1 (Bruker,2012) was used for absorption correction.
wR2(int) was 0.0640 before and 0.0510 after correction.
The Ratio of minimum to maximum transmission is 0.7779.
The \l/2 correction factor is 0.0015.
;
_exptl_crystal_colour green
_exptl_crystal_colour_primary green
_exptl_crystal_density_diffrn 1.200
_exptl_crystal_description plate
_exptl_crystal_F_000 1008
_exptl_crystal_size_max 0.4
_exptl_crystal_size_mid 0.3
_exptl_crystal_size_min 0.06
_platon_squeeze_details
;
Disordered solvent removed by squeeze was consistent with two dichloromethane
molecules per unit cell (84 electrons) or 0.5 DCM per formula unit. The composition 
is also consistent with CHN elemental analysis which fit best with 0.4 DCM per
formula unit.
;
_refine_diff_density_max 0.670
_refine_diff_density_min -0.349
_refine_diff_density_rms 0.070
_refine_ls_extinction_method none
_refine_ls_goodness_of_fit_ref 1.093
_refine_ls_hydrogen_treatment constr
_refine_ls_matrix_type full
_refine_ls_number_parameters 305
_refine_ls_number_reflns 6463
_refine_ls_number_restraints 6
_refine_ls_restrained_S_all 1.094
_refine_ls_R_factor_all 0.0795
_refine_ls_R_factor_gt 0.0609
_refine_ls_shift/su_max 0.000
_refine_ls_shift/su_mean 0.000
_refine_ls_structure_factor_coef Fsqd
_refine_ls_weighting_details 'w=1/[\s^2^(Fo^2^)+(0.0137P)^2^+6.3685P] where P=(Fo^2^+2Fc^2^)/3'
_refine_ls_weighting_scheme calc
_refine_ls_wR_factor_gt 0.1205
_refine_ls_wR_factor_ref 0.1290
_reflns_Friedel_coverage 0.000
_reflns_number_gt 5080
_reflns_number_total 6463
_reflns_threshold_expression 'I > 2\s(I)'
_cod_data_source_file ic6b02898_si_002.cif
_cod_data_source_block CoMes2pyrCl2.0.5DCM
_cod_depositor_comments 'Adding full bibliography for 4345276--4345278.cif.'
_cod_original_cell_volume 2692.6(7)
_cod_database_code 4345277
_shelxl_version_number 2014/6
_shelx_space_group_comment
;
The symmetry employed for this shelxl refinement is uniquely defined
by the following loop, which should always be used as a source of
symmetry information in preference to the above space-group names.
They are only intended as comments.
;
_shelx_estimated_absorpt_t_max 0.951
_shelx_estimated_absorpt_t_min 0.728
_olex2_refinement_description
;
1. Fixed Uiso
 At 1.2 times of:
  All C(H) groups
 At 1.5 times of:
  All C(H,H,H) groups
2. Rigid bond restraints
 Cl1, Cl1A
 with sigma for 1-2 distances of 0.002 and sigma for 1-3 distances of 0.002
3. Uiso/Uaniso restraints and constraints
Cl1 \\sim Cl1A: within 2A with sigma of 0.002 and sigma for terminal atoms of
0.005
4. Others
 Sof(Co1A)=Sof(Cl1A)=Sof(Cl2A)=1-FVAR(1)
 Sof(Co1)=Sof(Cl1)=Sof(Cl2)=FVAR(1)
5.a Aromatic/amide H refined with riding coordinates:
 C6(H6), C3(H3), C4(H4), C1(H1), C15(H15), C13(H13), C35(H35), C33(H33)
5.b Idealised Me refined as rotating group:
 C19(H19A,H19B,H19C), C17(H17A,H17B,H17C), C18(H18A,H18B,H18C), C37(H37A,H37B,
 H37C), C39(H39A,H39B,H39C), C38(H38A,H38B,H38C)
;
_platon_squeeze_void_probe_radius 1.20
_olex2_submission_special_instructions 'No special instructions were received'

loop_
_space_group_symop_operation_xyz
'x, y, z'
'-x, y+1/2, -z+1/2'
'-x, -y, -z'
'x, -y-1/2, z-1/2'

loop_
_atom_site_label
_atom_site_type_symbol
_atom_site_fract_x
_atom_site_fract_y
_atom_site_fract_z
_atom_site_U_iso_or_equiv
_atom_site_adp_type
_atom_site_occupancy
_atom_site_site_symmetry_order
_atom_site_calc_flag
_atom_site_refinement_flags_posn
_atom_site_refinement_flags_adp
_atom_site_refinement_flags_occupancy
_atom_site_disorder_assembly
_atom_site_disorder_group
N3 N 0.52457(18) 0.8037(2) 0.30112(17) 0.0328(6) Uani 1 1 d . . . . .
N2 N 0.39801(18) 0.7905(2) 0.12228(16) 0.0300(6) Uani 1 1 d . . . . .
N1 N 0.2264(2) 0.7634(3) 0.0517(2) 0.0480(8) Uani 1 1 d . . . . .
C6 C 0.5433(2) 0.8157(2) 0.2244(2) 0.0318(7) Uani 1 1 d . . . . .
H6 H 0.6018 0.8243 0.2286 0.038 Uiso 1 1 calc R . . . .
C5 C 0.4822(2) 0.8165(3) 0.1364(2) 0.0322(7) Uani 1 1 d . . . . .
C3 C 0.4155(3) 0.8476(3) -0.0144(2) 0.0475(10) Uani 1 1 d . . . . .
H3 H 0.4028 0.8674 -0.0778 0.057 Uiso 1 1 calc R . . . .
C2 C 0.3573(2) 0.8088(3) 0.0300(2) 0.0364(8) Uani 1 1 d . . . . .
C4 C 0.4942(3) 0.8511(3) 0.0519(2) 0.0470(9) Uani 1 1 d . . . . .
H4 H 0.5468 0.8726 0.0429 0.056 Uiso 1 1 calc R . . . .
C1 C 0.2669(3) 0.7908(3) -0.0047(2) 0.0421(9) Uani 1 1 d . . . . .
H1 H 0.2372 0.7990 -0.0688 0.050 Uiso 1 1 calc R . . . .
C12 C 0.0828(3) 0.8249(4) 0.0436(3) 0.0669(13) Uani 1 1 d . . . . .
C11 C 0.1350(3) 0.7437(4) 0.0179(3) 0.0544(10) Uani 1 1 d . . . . .
C19 C 0.1223(4) 0.9321(5) 0.1028(5) 0.099(2) Uani 1 1 d . . . . .
H19A H 0.0767 0.9840 0.1088 0.149 Uiso 1 1 calc GR . . . .
H19B H 0.1583 0.9755 0.0734 0.149 Uiso 1 1 calc GR . . . .
H19C H 0.1574 0.9055 0.1643 0.149 Uiso 1 1 calc GR . . . .
C16 C 0.1014(3) 0.6460(5) -0.0362(3) 0.0677(13) Uani 1 1 d . . . . .
C14 C -0.0418(3) 0.7080(6) -0.0451(3) 0.0805(16) Uani 1 1 d . . . . .
C15 C 0.0131(4) 0.6313(6) -0.0661(3) 0.0858(17) Uani 1 1 d . . . . .
H15 H -0.0101 0.5644 -0.1032 0.103 Uiso 1 1 calc R . . . .
C17 C 0.1588(4) 0.5562(5) -0.0617(4) 0.0941(19) Uani 1 1 d . . . . .
H17A H 0.1732 0.5843 -0.1159 0.141 Uiso 1 1 calc GR . . . .
H17B H 0.1288 0.4803 -0.0762 0.141 Uiso 1 1 calc GR . . . .
H17C H 0.2115 0.5461 -0.0097 0.141 Uiso 1 1 calc GR . . . .
C13 C -0.0053(3) 0.8047(6) 0.0121(4) 0.0815(16) Uani 1 1 d . . . . .
H13 H -0.0420 0.8579 0.0299 0.098 Uiso 1 1 calc R . . . .
C18 C -0.1398(4) 0.6930(8) -0.0818(4) 0.116(3) Uani 1 1 d . . . . .
H18A H -0.1634 0.7004 -0.0305 0.174 Uiso 1 1 calc GR . . . .
H18B H -0.1538 0.6148 -0.1103 0.174 Uiso 1 1 calc GR . . . .
H18C H -0.1645 0.7542 -0.1280 0.174 Uiso 1 1 calc GR . . . .
C36 C 0.5982(2) 0.8919(3) 0.4510(2) 0.0350(7) Uani 1 1 d . . . . .
C31 C 0.5883(2) 0.7958(3) 0.3905(2) 0.0321(7) Uani 1 1 d . . . . .
C34 C 0.7047(3) 0.7782(3) 0.5681(3) 0.0468(9) Uani 1 1 d . . . . .
C37 C 0.5484(3) 1.0047(3) 0.4183(2) 0.0423(8) Uani 1 1 d . . . . .
H37A H 0.5641 1.0377 0.3664 0.064 Uiso 1 1 calc GR . . . .
H37B H 0.5619 1.0620 0.4691 0.064 Uiso 1 1 calc GR . . . .
H37C H 0.4869 0.9874 0.3983 0.064 Uiso 1 1 calc GR . . . .
C35 C 0.6557(2) 0.8808(3) 0.5387(2) 0.0411(8) Uani 1 1 d . . . . .
H35 H 0.6624 0.9449 0.5807 0.049 Uiso 1 1 calc R . . . .
C33 C 0.6939(2) 0.6856(3) 0.5044(2) 0.0414(8) Uani 1 1 d . . . . .
H33 H 0.7270 0.6158 0.5226 0.050 Uiso 1 1 calc R . . . .
C39 C 0.6251(3) 0.5896(3) 0.3491(2) 0.0446(9) Uani 1 1 d . . . . .
H39A H 0.5642 0.5697 0.3236 0.067 Uiso 1 1 calc GR . . . .
H39B H 0.6568 0.5210 0.3820 0.067 Uiso 1 1 calc GR . . . .
H39C H 0.6472 0.6114 0.2986 0.067 Uiso 1 1 calc GR . . . .
C32 C 0.6362(2) 0.6922(3) 0.4152(2) 0.0368(7) Uani 1 1 d . . . . .
C38 C 0.7666(3) 0.7682(4) 0.6639(3) 0.0653(12) Uani 1 1 d . . . . .
H38A H 0.7585 0.8349 0.7013 0.098 Uiso 1 1 calc GR . . . .
H38B H 0.8253 0.7692 0.6611 0.098 Uiso 1 1 calc GR . . . .
H38C H 0.7565 0.6940 0.6920 0.098 Uiso 1 1 calc GR . . . .
Co1 Co 0.31190(4) 0.73462(4) 0.18280(3) 0.02852(16) Uani 0.7989(15) 1 d . . P A 1
Cl1 Cl 0.32456(15) 0.8565(3) 0.3030(2) 0.0364(5) Uani 0.7989(15) 1 d . U P A 1
Cl2 Cl 0.30542(13) 0.5493(3) 0.2284(2) 0.0357(4) Uani 0.7989(15) 1 d . . P A 1
Co1A Co 0.38608(16) 0.74620(18) 0.24569(15) 0.0348(7) Uani 0.2011(15) 1 d . . P A 2
Cl1A Cl 0.2987(7) 0.8653(15) 0.2923(12) 0.048(2) Uani 0.2011(15) 1 d . U P A 2
Cl2A Cl 0.3361(7) 0.5599(11) 0.2430(9) 0.058(3) Uani 0.2011(15) 1 d . . P A 2

loop_
_atom_site_aniso_label
_atom_site_aniso_U_11
_atom_site_aniso_U_22
_atom_site_aniso_U_33
_atom_site_aniso_U_23
_atom_site_aniso_U_13
_atom_site_aniso_U_12
N3 0.0475(16) 0.0246(13) 0.0344(13) 0.0035(10) 0.0246(12) 0.0013(11)
N2 0.0534(17) 0.0180(12) 0.0238(11) -0.0023(9) 0.0194(11) 0.0013(11)
N1 0.060(2) 0.0487(18) 0.0362(15) 0.0086(13) 0.0161(14) 0.0119(16)
C6 0.051(2) 0.0161(13) 0.0393(16) -0.0028(12) 0.0304(15) -0.0040(13)
C5 0.055(2) 0.0197(14) 0.0311(15) -0.0044(11) 0.0272(14) -0.0016(14)
C3 0.086(3) 0.0347(19) 0.0310(17) 0.0012(14) 0.0317(19) -0.0001(19)
C2 0.066(2) 0.0218(14) 0.0253(14) -0.0009(11) 0.0202(15) 0.0054(15)
C4 0.082(3) 0.0347(19) 0.0398(18) -0.0043(15) 0.041(2) -0.0081(18)
C1 0.070(3) 0.0295(17) 0.0268(15) 0.0029(12) 0.0159(16) 0.0129(16)
C12 0.067(3) 0.067(3) 0.065(3) 0.021(2) 0.018(2) 0.028(2)
C11 0.062(3) 0.064(3) 0.0365(18) 0.0161(18) 0.0151(18) 0.018(2)
C19 0.098(4) 0.065(4) 0.130(5) -0.001(3) 0.029(4) 0.041(3)
C16 0.069(3) 0.085(4) 0.052(2) -0.004(2) 0.024(2) 0.008(3)
C14 0.062(3) 0.122(5) 0.058(3) 0.017(3) 0.019(2) 0.008(3)
C15 0.079(4) 0.126(5) 0.055(3) -0.013(3) 0.024(3) -0.009(4)
C17 0.097(4) 0.094(4) 0.102(4) -0.051(4) 0.047(4) -0.015(3)
C13 0.064(3) 0.103(4) 0.073(3) 0.021(3) 0.015(3) 0.036(3)
C18 0.069(4) 0.193(8) 0.083(4) 0.014(5) 0.019(3) 0.000(5)
C36 0.049(2) 0.0206(15) 0.0452(18) 0.0012(12) 0.0287(16) 0.0025(13)
C31 0.0455(19) 0.0237(15) 0.0367(16) 0.0036(12) 0.0266(14) 0.0013(13)
C34 0.051(2) 0.042(2) 0.047(2) -0.0037(16) 0.0143(17) 0.0043(17)
C37 0.068(2) 0.0198(15) 0.0489(19) 0.0023(14) 0.0324(18) 0.0038(15)
C35 0.055(2) 0.0278(17) 0.0464(19) -0.0072(14) 0.0243(17) -0.0006(15)
C33 0.050(2) 0.0279(16) 0.0489(19) 0.0006(14) 0.0191(17) 0.0081(15)
C39 0.072(3) 0.0190(15) 0.050(2) -0.0018(14) 0.0305(19) 0.0074(16)
C32 0.054(2) 0.0217(15) 0.0429(18) -0.0006(13) 0.0275(16) 0.0027(14)
C38 0.072(3) 0.059(3) 0.054(2) -0.011(2) 0.006(2) 0.008(2)
Co1 0.0450(3) 0.0198(2) 0.0232(2) -0.00008(18) 0.0142(2) 0.0006(2)
Cl1 0.0605(14) 0.0254(7) 0.0335(9) -0.0047(6) 0.0296(10) 0.0001(10)
Cl2 0.0439(10) 0.0243(8) 0.0387(6) 0.0068(5) 0.0126(7) -0.0010(7)
Co1A 0.0549(16) 0.0236(11) 0.0342(12) -0.0009(8) 0.0260(11) -0.0047(10)
Cl1A 0.068(5) 0.039(3) 0.045(3) 0.002(2) 0.031(4) 0.002(4)
Cl2A 0.101(9) 0.031(3) 0.069(7) -0.003(4) 0.063(7) -0.007(6)

loop_
_atom_type_symbol
_atom_type_description
_atom_type_scat_dispersion_real
_atom_type_scat_dispersion_imag
_atom_type_scat_source
C C 0.0033 0.0016 'International Tables Vol C Tables 4.2.6.8 and 6.1.1.4'
H H 0.0000 0.0000 'International Tables Vol C Tables 4.2.6.8 and 6.1.1.4'
N N 0.0061 0.0033 'International Tables Vol C Tables 4.2.6.8 and 6.1.1.4'
Cl Cl 0.1484 0.1585 'International Tables Vol C Tables 4.2.6.8 and 6.1.1.4'
Co Co 0.3494 0.9721 'International Tables Vol C Tables 4.2.6.8 and 6.1.1.4'

loop_
_geom_angle_atom_site_label_1
_geom_angle_atom_site_label_2
_geom_angle_atom_site_label_3
_geom_angle
C6 N3 C31 123.2(3)
C6 N3 Co1A 100.9(2)
C31 N3 Co1A 133.23(19)
C5 N2 C2 105.8(3)
C5 N2 Co1 144.9(2)
C5 N2 Co1A 107.4(2)
C2 N2 Co1 109.3(2)
C2 N2 Co1A 146.8(3)
C1 N1 C11 120.1(3)
C1 N1 Co1 110.2(3)
C11 N1 Co1 129.2(2)
N3 C6 H6 118.0
N3 C6 C5 123.9(3)
C5 C6 H6 118.0
N2 C5 C6 122.4(3)
N2 C5 C4 109.9(3)
C6 C5 C4 127.6(3)
C2 C3 H3 126.8
C4 C3 H3 126.8
C4 C3 C2 106.5(3)
N2 C2 C3 110.8(3)
N2 C2 C1 118.3(3)
C3 C2 C1 130.9(3)
C5 C4 H4 126.5
C3 C4 C5 107.0(3)
C3 C4 H4 126.5
N1 C1 C2 119.2(3)
N1 C1 H1 120.4
C2 C1 H1 120.4
C11 C12 C19 120.2(5)
C13 C12 C11 117.4(5)
C13 C12 C19 122.4(5)
C12 C11 N1 117.5(4)
C16 C11 N1 120.7(4)
C16 C11 C12 121.8(5)
C12 C19 H19A 109.5
C12 C19 H19B 109.5
C12 C19 H19C 109.5
H19A C19 H19B 109.5
H19A C19 H19C 109.5
H19B C19 H19C 109.5
C11 C16 C15 118.1(5)
C11 C16 C17 121.5(5)
C15 C16 C17 120.4(5)
C15 C14 C13 117.0(5)
C15 C14 C18 122.8(6)
C13 C14 C18 120.2(6)
C16 C15 H15 118.3
C14 C15 C16 123.4(6)
C14 C15 H15 118.3
C16 C17 H17A 109.5
C16 C17 H17B 109.5
C16 C17 H17C 109.5
H17A C17 H17B 109.5
H17A C17 H17C 109.5
H17B C17 H17C 109.5
C12 C13 C14 122.3(5)
C12 C13 H13 118.8
C14 C13 H13 118.8
C14 C18 H18A 109.5
C14 C18 H18B 109.5
C14 C18 H18C 109.5
H18A C18 H18B 109.5
H18A C18 H18C 109.5
H18B C18 H18C 109.5
C31 C36 C37 119.9(3)
C35 C36 C31 118.0(3)
C35 C36 C37 122.0(3)
C36 C31 N3 118.3(3)
C32 C31 N3 119.3(3)
C32 C31 C36 122.3(3)
C35 C34 C38 121.3(3)
C33 C34 C35 117.6(3)
C33 C34 C38 121.2(3)
C36 C37 H37A 109.5
C36 C37 H37B 109.5
C36 C37 H37C 109.5
H37A C37 H37B 109.5
H37A C37 H37C 109.5
H37B C37 H37C 109.5
C36 C35 C34 122.3(3)
C36 C35 H35 118.9
C34 C35 H35 118.9
C34 C33 H33 118.9
C32 C33 C34 122.3(3)
C32 C33 H33 118.9
H39A C39 H39B 109.5
H39A C39 H39C 109.5
H39B C39 H39C 109.5
C32 C39 H39A 109.5
C32 C39 H39B 109.5
C32 C39 H39C 109.5
C31 C32 C39 121.7(3)
C33 C32 C31 117.5(3)
C33 C32 C39 120.7(3)
C34 C38 H38A 109.5
C34 C38 H38B 109.5
C34 C38 H38C 109.5
H38A C38 H38B 109.5
H38A C38 H38C 109.5
H38B C38 H38C 109.5
N2 Co1 N1 82.61(12)
N2 Co1 Cl1 106.34(11)
N2 Co1 Cl2 123.22(10)
N1 Co1 Cl1 123.29(11)
N1 Co1 Cl2 111.39(11)
Cl2 Co1 Cl1 108.96(12)
N2 Co1A N3 83.94(13)
N2 Co1A Cl1A 114.0(5)
N2 Co1A Cl2A 110.9(3)
Cl1A Co1A N3 112.3(4)
Cl1A Co1A Cl2A 107.5(5)
Cl2A Co1A N3 126.4(3)

loop_
_geom_bond_atom_site_label_1
_geom_bond_atom_site_label_2
_geom_bond_distance
N3 C6 1.306(4)
N3 C31 1.437(4)
N3 Co1A 2.262(4)
N2 C5 1.365(4)
N2 C2 1.370(4)
N2 Co1 2.020(3)
N2 Co1A 2.015(3)
N1 C1 1.280(5)
N1 C11 1.446(5)
N1 Co1 2.076(3)
C6 H6 0.9500
C6 C5 1.401(5)
C5 C4 1.417(4)
C3 H3 0.9500
C3 C2 1.405(5)
C3 C4 1.368(6)
C2 C1 1.428(5)
C4 H4 0.9500
C1 H1 0.9500
C12 C11 1.397(6)
C12 C19 1.529(8)
C12 C13 1.395(7)
C11 C16 1.385(6)
C19 H19A 0.9800
C19 H19B 0.9800
C19 H19C 0.9800
C16 C15 1.389(7)
C16 C17 1.518(7)
C14 C15 1.362(8)
C14 C13 1.411(8)
C14 C18 1.540(7)
C15 H15 0.9500
C17 H17A 0.9800
C17 H17B 0.9800
C17 H17C 0.9800
C13 H13 0.9500
C18 H18A 0.9800
C18 H18B 0.9800
C18 H18C 0.9800
C36 C31 1.401(4)
C36 C37 1.514(4)
C36 C35 1.379(5)
C31 C32 1.395(4)
C34 C35 1.404(5)
C34 C33 1.402(5)
C34 C38 1.499(5)
C37 H37A 0.9800
C37 H37B 0.9800
C37 H37C 0.9800
C35 H35 0.9500
C33 H33 0.9500
C33 C32 1.393(5)
C39 H39A 0.9800
C39 H39B 0.9800
C39 H39C 0.9800
C39 C32 1.511(4)
C38 H38A 0.9800
C38 H38B 0.9800
C38 H38C 0.9800
Co1 Cl1 2.250(3)
Co1 Cl2 2.222(3)
Co1A Cl1A 2.243(14)
Co1A Cl2A 2.258(12)

loop_
_geom_torsion_atom_site_label_1
_geom_torsion_atom_site_label_2
_geom_torsion_atom_site_label_3
_geom_torsion_atom_site_label_4
_geom_torsion
N3 C6 C5 N2 -8.2(5)
N3 C6 C5 C4 166.8(3)
N3 C31 C32 C33 -176.4(3)
N3 C31 C32 C39 2.3(5)
N2 C5 C4 C3 0.9(4)
N2 C2 C1 N1 3.1(5)
N1 C11 C16 C15 179.6(4)
N1 C11 C16 C17 0.1(7)
C6 N3 C31 C36 108.8(3)
C6 N3 C31 C32 -73.1(4)
C6 C5 C4 C3 -174.6(3)
C5 N2 C2 C3 -0.6(3)
C5 N2 C2 C1 -178.6(3)
C3 C2 C1 N1 -174.6(3)
C2 N2 C5 C6 175.6(3)
C2 N2 C5 C4 -0.2(3)
C2 C3 C4 C5 -1.2(4)
C4 C3 C2 N2 1.1(4)
C4 C3 C2 C1 178.9(3)
C1 N1 C11 C12 -112.6(4)
C1 N1 C11 C16 68.9(5)
C12 C11 C16 C15 1.1(7)
C12 C11 C16 C17 -178.3(5)
C11 N1 C1 C2 -179.4(3)
C11 C12 C13 C14 -1.3(7)
C11 C16 C15 C14 0.0(8)
C19 C12 C11 N1 1.9(6)
C19 C12 C11 C16 -179.6(5)
C19 C12 C13 C14 177.7(5)
C15 C14 C13 C12 2.4(8)
C17 C16 C15 C14 179.5(5)
C13 C12 C11 N1 -179.0(4)
C13 C12 C11 C16 -0.5(6)
C13 C14 C15 C16 -1.8(8)
C18 C14 C15 C16 177.7(5)
C18 C14 C13 C12 -177.1(5)
C36 C31 C32 C33 1.6(5)
C36 C31 C32 C39 -179.7(3)
C31 N3 C6 C5 176.1(3)
C31 C36 C35 C34 0.9(5)
C34 C33 C32 C31 -0.1(5)
C34 C33 C32 C39 -178.9(3)
C37 C36 C31 N3 -5.7(4)
C37 C36 C31 C32 176.3(3)
C37 C36 C35 C34 -177.3(3)
C35 C36 C31 N3 176.1(3)
C35 C36 C31 C32 -1.9(5)
C35 C34 C33 C32 -0.9(6)
C33 C34 C35 C36 0.5(6)
C38 C34 C35 C36 -179.8(4)
C38 C34 C33 C32 179.4(4)
Co1 N2 C5 C6 -5.6(5)
Co1 N2 C5 C4 178.6(3)
Co1 N2 C2 C3 -179.8(2)
Co1 N2 C2 C1 2.1(3)
Co1 N1 C1 C2 -6.3(4)
Co1 N1 C11 C12 75.8(5)
Co1 N1 C11 C16 -102.7(4)
Co1A N3 C6 C5 12.4(3)
Co1A N3 C31 C36 -93.5(3)
Co1A N3 C31 C32 84.6(4)
Co1A N2 C5 C6 -2.9(3)
Co1A N2 C5 C4 -178.7(2)
Co1A N2 C2 C3 176.8(3)
Co1A N2 C2 C1 -1.3(5)

loop_
_platon_squeeze_void_nr
_platon_squeeze_void_average_x
_platon_squeeze_void_average_y
_platon_squeeze_void_average_z
_platon_squeeze_void_volume
_platon_squeeze_void_count_electrons
_platon_squeeze_void_content
1 1.000 -0.049 0.250 215 83 ' '
2 0.000 0.001 0.750 215 83 ' '
